data_7209275
loop_
_publ_author_name
'Wang, Ping'
'Fan, Rui-Qing'
'Liu, Xin-Rong'
'Wang, Li-Yuan'
'Yang, Yu-Lin'
'Cao, Wen-Wu'
'Yang, Bin'
'Hasi, WuLiJi'
'Su, Qing'
'Mu, Ying'

_publ_section_title
;
 Two-/three-dimensional open lanthanide--organic frameworks containing
 rigid/flexible dicarboxylate ligands: synthesis, crystal structure and
 photoluminescent properties
;
_journal_issue 10
_journal_name_full CrystEngComm
_journal_page_first 1931
_journal_paper_doi 10.1039/c3ce26684b
_journal_volume 15
_journal_year 2013
_chemical_formula_sum 'C6 H15 O13 Tb'
_chemical_formula_weight 454.10
_chemical_name_systematic
;
?
;
_space_group_IT_number 14
_symmetry_cell_setting monoclinic
_symmetry_space_group_name_Hall '-P 2yn'
_symmetry_space_group_name_H-M 'P 1 21/n 1'
_atom_sites_solution_hydrogens geom
_atom_sites_solution_primary direct
_atom_sites_solution_secondary difmap
_audit_creation_method SHELXL-97
_cell_angle_alpha 90.00
_cell_angle_beta 99.14(3)
_cell_angle_gamma 90.00
_cell_formula_units_Z 4
_cell_length_a 9.6515(19)
_cell_length_b 11.655(2)
_cell_length_c 12.264(3)
_cell_measurement_reflns_used 13019
_cell_measurement_temperature 293(2)
_cell_measurement_theta_max 27.48
_cell_measurement_theta_min 3.05
_cell_volume 1362.0(5)
_computing_cell_refinement 'Bruker SMART'
_computing_data_collection 'Bruker SMART'
_computing_data_reduction 'Bruker SAINT'
_computing_molecular_graphics SHELXP-97
_computing_publication_material SHELXTL
_computing_structure_refinement 'SHELXL-97 (Sheldrick, 1997)'
_computing_structure_solution 'SHELXS-97 (Sheldrick, 1997)'
_diffrn_ambient_temperature 293(2)
_diffrn_measured_fraction_theta_full 0.996
_diffrn_measured_fraction_theta_max 0.996
_diffrn_measurement_device_type 'Bruker Smart APEX CCD area detector'
_diffrn_measurement_method 'phi and omega scans'
_diffrn_radiation_monochromator graphite
_diffrn_radiation_source 'fine-focus sealed tube'
_diffrn_radiation_type MoK\a
_diffrn_radiation_wavelength 0.71073
_diffrn_reflns_av_R_equivalents 0.0474
_diffrn_reflns_av_sigmaI/netI 0.0383
_diffrn_reflns_limit_h_max 12
_diffrn_reflns_limit_h_min -12
_diffrn_reflns_limit_k_max 15
_diffrn_reflns_limit_k_min -15
_diffrn_reflns_limit_l_max 15
_diffrn_reflns_limit_l_min -15
_diffrn_reflns_number 13019
_diffrn_reflns_theta_full 27.48
_diffrn_reflns_theta_max 27.48
_diffrn_reflns_theta_min 3.05
_diffrn_standards_decay_% 0
_diffrn_standards_interval_count 0
_diffrn_standards_interval_time 0
_diffrn_standards_number 0
_exptl_absorpt_coefficient_mu 5.257
_exptl_absorpt_correction_T_max 0.4812
_exptl_absorpt_correction_T_min 0.3652
_exptl_absorpt_correction_type multi-scan
_exptl_crystal_colour colorless
_exptl_crystal_density_diffrn 2.214
_exptl_crystal_density_method 'not measured'
_exptl_crystal_description block
_exptl_crystal_F_000 880
_exptl_crystal_size_max 0.24
_exptl_crystal_size_mid 0.18
_exptl_crystal_size_min 0.16
_refine_diff_density_max 0.786
_refine_diff_density_min -1.410
_refine_diff_density_rms 0.162
_refine_ls_extinction_method none
_refine_ls_goodness_of_fit_ref 1.031
_refine_ls_hydrogen_treatment mixed
_refine_ls_matrix_type full
_refine_ls_number_parameters 178
_refine_ls_number_reflns 3110
_refine_ls_number_restraints 0
_refine_ls_restrained_S_all 1.031
_refine_ls_R_factor_all 0.0409
_refine_ls_R_factor_gt 0.0303
_refine_ls_shift/su_max 0.032
_refine_ls_shift/su_mean 0.002
_refine_ls_structure_factor_coef Fsqd
_refine_ls_weighting_details 'calc w=1/[\s^2^(Fo^2^)+(0.0301P)^2^+4.0318P] where P=(Fo^2^+2Fc^2^)/3'
_refine_ls_weighting_scheme calc
_refine_ls_wR_factor_gt 0.0663
_refine_ls_wR_factor_ref 0.0699
_reflns_number_gt 2630
_reflns_number_total 3110
_reflns_threshold_expression >2sigma(I)
_cod_data_source_file c3ce26684b.txt
_cod_data_source_block 7
_cod_depositor_comments
;
The following automatic conversions were performed:

'_symmetry_cell_setting' value 'Monoclinic' changed to 'monoclinic'
according to /home/saulius/struct/CIF-dictionaries/cif_core.dic
dictionary named 'cif_core.dic' version 2.4.2 from 2011-04-26.

Automatic conversion script
Id: cif_fix_values 1891 2012-01-12 08:04:46Z andrius 
;
_cod_original_cell_volume 1362.1(5)
_cod_original_sg_symbol_H-M 'P2(1)/n '
_cod_database_code 7209275

loop_
_symmetry_equiv_pos_as_xyz
'x, y, z'
'-x+1/2, y+1/2, -z+1/2'
'-x, -y, -z'
'x-1/2, -y-1/2, z-1/2'

loop_
_atom_site_label
_atom_site_type_symbol
_atom_site_fract_x
_atom_site_fract_y
_atom_site_fract_z
_atom_site_U_iso_or_equiv
_atom_site_adp_type
_atom_site_occupancy
_atom_site_symmetry_multiplicity
_atom_site_calc_flag
_atom_site_refinement_flags
Tb1 Tb 0.28563(2) 0.513862(17) 0.668039(18) 0.01392(8) Uani 1 1 d .
O1 O 0.3614(4) 0.7131(3) 0.6563(3) 0.0238(8) Uani 1 1 d .
O2 O 0.1812(4) 0.3943(3) 0.7979(3) 0.0260(8) Uani 1 1 d .
O3 O 0.1022(4) 0.3892(3) 0.5649(3) 0.0286(8) Uani 1 1 d .
O4 O 0.0861(4) 0.6182(3) 0.5668(3) 0.0258(8) Uani 1 1 d .
O5 O 0.3176(3) 0.5114(3) 0.4780(3) 0.0242(8) Uani 1 1 d .
O6 O 0.5329(3) 0.5115(3) 0.6431(3) 0.0209(7) Uani 1 1 d .
O7 O 0.3652(3) 0.3182(3) 0.6715(3) 0.0197(7) Uani 1 1 d .
O8 O 0.1911(3) 0.6382(3) 0.7937(3) 0.0208(7) Uani 1 1 d .
O9 O 0.4494(4) 0.5208(3) 0.8443(3) 0.0292(8) Uani 1 1 d .
H9A H 0.4969 0.5824 0.8474 0.044 Uiso 1 1 d R
H9B H 0.4032 0.5188 0.8978 0.044 Uiso 1 1 d R
H9C H 0.5045 0.4635 0.8484 0.044 Uiso 1 1 d R
O10 O 0.3070(10) 0.2525(8) 0.1670(8) 0.142(3) Uani 1 1 d .
H10A H 0.3743 0.2542 0.1337 0.213 Uiso 1 1 calc R
C1 C 0.3021(5) 0.7875(4) 0.7063(4) 0.0190(10) Uani 1 1 d .
C2 C 0.0045(5) 0.4343(4) 0.4996(4) 0.0195(10) Uani 1 1 d .
C3 C 0.4375(5) 0.4999(4) 0.4519(4) 0.0166(9) Uani 1 1 d .
C4 C 0.2993(5) 0.2437(4) 0.7165(4) 0.0156(9) Uani 1 1 d .
C5 C 0.1506(8) 0.3766(9) 0.2541(7) 0.070(3) Uani 1 1 d .
H5A H 0.1319 0.4554 0.2692 0.105 Uiso 1 1 calc R
H5B H 0.1714 0.3351 0.3223 0.105 Uiso 1 1 calc R
H5C H 0.0696 0.3436 0.2095 0.105 Uiso 1 1 calc R
C6 C 0.2703(5) 0.3701(5) 0.1951(4) 0.0243(11) Uani 1 1 d .
H6A H 0.3510 0.4048 0.2404 0.029 Uiso 1 1 calc R
H6B H 0.2495 0.4145 0.1276 0.029 Uiso 1 1 calc R
OW1 O 0.4145(5) 0.2188(3) 0.4690(3) 0.0673(16) Uani 1 1 d .
HW1B H 0.3639 0.2183 0.4056 0.101 Uiso 1 1 d R
HW1C H 0.5002 0.2267 0.4618 0.101 Uiso 1 1 d R
OW2 O 0.3274(5) 0.9916(3) 0.4926(3) 0.0734(18) Uani 1 1 d R
HW2B H 0.3206 1.0399 0.5434 0.110 Uiso 1 1 d R
HW2C H 0.4061 0.9998 0.4708 0.110 Uiso 1 1 d R
OW3 O 0.5854(6) 0.3443(4) 0.9669(4) 0.0565(13) Uani 1 1 d .
HW3A H 0.5583 0.2761 0.9763 0.085 Uiso 1 1 d R
HW3B H 0.6687 0.3430 0.9526 0.085 Uiso 1 1 d R

loop_
_atom_site_aniso_label
_atom_site_aniso_U_11
_atom_site_aniso_U_22
_atom_site_aniso_U_33
_atom_site_aniso_U_23
_atom_site_aniso_U_13
_atom_site_aniso_U_12
Tb1 0.01686(12) 0.01044(11) 0.01520(12) -0.00009(8) 0.00482(8) -0.00011(8)
O1 0.0284(19) 0.0180(18) 0.029(2) -0.0052(14) 0.0160(15) -0.0032(13)
O2 0.035(2) 0.0160(18) 0.031(2) -0.0009(14) 0.0168(16) 0.0005(14)
O3 0.0255(19) 0.0193(18) 0.038(2) 0.0068(16) -0.0031(16) -0.0006(14)
O4 0.0251(19) 0.0214(18) 0.029(2) -0.0044(15) -0.0016(15) 0.0012(14)
O5 0.0195(18) 0.034(2) 0.0198(18) -0.0020(15) 0.0053(13) 0.0027(14)
O6 0.0198(17) 0.0296(19) 0.0138(16) -0.0026(14) 0.0042(13) -0.0054(13)
O7 0.0205(17) 0.0137(16) 0.0265(19) 0.0025(13) 0.0081(14) 0.0013(12)
O8 0.0284(19) 0.0132(17) 0.0229(18) 0.0015(13) 0.0109(14) -0.0020(13)
O9 0.032(2) 0.036(2) 0.0195(18) -0.0023(16) 0.0043(15) 0.0027(16)
O10 0.154(8) 0.106(7) 0.163(9) -0.024(6) 0.020(7) 0.006(6)
C1 0.023(3) 0.017(2) 0.017(2) 0.0011(18) 0.0047(19) -0.0015(17)
C2 0.017(2) 0.021(3) 0.022(2) 0.0009(19) 0.0075(18) 0.0014(17)
C3 0.024(2) 0.010(2) 0.017(2) 0.0001(17) 0.0048(19) 0.0000(16)
C4 0.018(2) 0.013(2) 0.014(2) 0.0002(17) -0.0012(17) -0.0006(16)
C5 0.043(4) 0.118(8) 0.053(5) -0.020(5) 0.024(4) -0.021(4)
C6 0.017(3) 0.035(3) 0.022(3) -0.006(2) 0.0067(19) -0.0083(19)
OW1 0.094(4) 0.056(3) 0.060(4) -0.009(3) 0.038(3) -0.016(3)
OW2 0.096(5) 0.078(4) 0.048(3) -0.016(3) 0.019(3) -0.030(3)
OW3 0.080(4) 0.034(3) 0.058(3) 0.010(2) 0.019(3) 0.004(2)

loop_
_atom_type_symbol
_atom_type_description
_atom_type_scat_dispersion_real
_atom_type_scat_dispersion_imag
_atom_type_scat_source
C C 0.0033 0.0016 'International Tables Vol C Tables 4.2.6.8 and 6.1.1.4'
H H 0.0000 0.0000 'International Tables Vol C Tables 4.2.6.8 and 6.1.1.4'
O O 0.0106 0.0060 'International Tables Vol C Tables 4.2.6.8 and 6.1.1.4'
Tb Tb -0.1723 4.1537 'International Tables Vol C Tables 4.2.6.8 and 6.1.1.4'

loop_
_geom_angle_atom_site_label_1
_geom_angle_atom_site_label_2
_geom_angle_atom_site_label_3
_geom_angle
_geom_angle_site_symmetry_1
_geom_angle_site_symmetry_3
O8 Tb1 O5 138.77(12) . .
O8 Tb1 O7 135.63(11) . .
O5 Tb1 O7 85.15(12) . .
O8 Tb1 O4 71.11(12) . .
O5 Tb1 O4 74.03(12) . .
O7 Tb1 O4 134.82(11) . .
O8 Tb1 O1 67.19(11) . .
O5 Tb1 O1 82.42(12) . .
O7 Tb1 O1 143.48(11) . .
O4 Tb1 O1 73.52(12) . .
O8 Tb1 O2 71.84(11) . .
O5 Tb1 O2 138.95(12) . .
O7 Tb1 O2 67.20(11) . .
O4 Tb1 O2 103.97(12) . .
O1 Tb1 O2 137.41(11) . .
O8 Tb1 O6 124.30(11) . .
O5 Tb1 O6 66.48(11) . .
O7 Tb1 O6 71.18(11) . .
O4 Tb1 O6 130.21(12) . .
O1 Tb1 O6 72.37(11) . .
O2 Tb1 O6 125.68(12) . .
O8 Tb1 O9 70.96(12) . .
O5 Tb1 O9 133.45(12) . .
O7 Tb1 O9 81.79(12) . .
O4 Tb1 O9 140.56(12) . .
O1 Tb1 O9 82.23(12) . .
O2 Tb1 O9 73.84(13) . .
O6 Tb1 O9 67.00(12) . .
O8 Tb1 O3 111.62(12) . .
O5 Tb1 O3 71.86(12) . .
O7 Tb1 O3 69.70(11) . .
O4 Tb1 O3 65.85(12) . .
O1 Tb1 O3 136.31(12) . .
O2 Tb1 O3 70.36(13) . .
O6 Tb1 O3 124.08(12) . .
O9 Tb1 O3 140.60(12) . .
C1 O1 Tb1 117.7(3) . .
C1 O2 Tb1 118.0(3) 2_546 .
C2 O3 Tb1 119.0(3) . .
C2 O4 Tb1 119.9(3) 3_566 .
C3 O5 Tb1 121.0(3) . .
C3 O6 Tb1 119.2(3) 3_666 .
C4 O7 Tb1 118.7(3) . .
C4 O8 Tb1 119.5(3) 2_556 .
Tb1 O9 H9A 109.4 . .
Tb1 O9 H9B 109.5 . .
H9A O9 H9B 109.5 . .
Tb1 O9 H9C 109.5 . .
H9A O9 H9C 109.5 . .
H9B O9 H9C 109.5 . .
C6 O10 H10A 109.5 . .
O1 C1 O2 126.5(4) . 2_556
O1 C1 C4 116.9(4) . 2_556
O2 C1 C4 116.6(4) 2_556 2_556
O3 C2 O4 125.9(5) . 3_566
O3 C2 C2 116.9(5) . 3_566
O4 C2 C2 117.2(5) 3_566 3_566
O6 C3 O5 127.2(4) 3_666 .
O6 C3 C3 116.4(5) 3_666 3_666
O5 C3 C3 116.4(5) . 3_666
O8 C4 O7 126.2(4) 2_546 .
O8 C4 C1 116.9(4) 2_546 2_546
O7 C4 C1 117.0(4) . 2_546
C6 C5 H5A 109.5 . .
C6 C5 H5B 109.5 . .
H5A C5 H5B 109.5 . .
C6 C5 H5C 109.5 . .
H5A C5 H5C 109.5 . .
H5B C5 H5C 109.5 . .
C5 C6 O10 113.9(7) . .
C5 C6 H6A 108.8 . .
O10 C6 H6A 108.8 . .
C5 C6 H6B 108.8 . .
O10 C6 H6B 108.8 . .
H6A C6 H6B 107.7 . .
HW1B OW1 HW1C 109.5 . .
HW2B OW2 HW2C 109.5 . .
HW3A OW3 HW3B 109.5 . .

loop_
_geom_bond_atom_site_label_1
_geom_bond_atom_site_label_2
_geom_bond_distance
_geom_bond_site_symmetry_2
Tb1 O8 2.398(3) .
Tb1 O5 2.399(3) .
Tb1 O7 2.404(3) .
Tb1 O4 2.443(3) .
Tb1 O1 2.446(3) .
Tb1 O2 2.450(4) .
Tb1 O6 2.454(3) .
Tb1 O9 2.468(4) .
Tb1 O3 2.477(4) .
O1 C1 1.252(6) .
O2 C1 1.257(6) 2_546
O3 C2 1.252(6) .
O4 C2 1.256(6) 3_566
O5 C3 1.256(6) .
O6 C3 1.251(6) 3_666
O7 C4 1.256(5) .
O8 C4 1.241(5) 2_556
O9 H9A 0.8500 .
O9 H9B 0.8500 .
O9 H9C 0.8500 .
O10 C6 1.470(10) .
O10 H10A 0.8200 .
C1 O2 1.257(6) 2_556
C1 C4 1.552(6) 2_556
C2 O4 1.256(6) 3_566
C2 C2 1.534(10) 3_566
C3 O6 1.251(6) 3_666
C3 C3 1.547(9) 3_666
C4 O8 1.241(5) 2_546
C4 C1 1.552(6) 2_546
C5 C6 1.459(8) .
C5 H5A 0.9600 .
C5 H5B 0.9600 .
C5 H5C 0.9600 .
C6 H6A 0.9700 .
C6 H6B 0.9700 .
OW1 HW1B 0.8500 .
OW1 HW1C 0.8500 .
OW2 HW2B 0.8499 .
OW2 HW2C 0.8500 .
OW3 HW3A 0.8500 .
OW3 HW3B 0.8500 .
